data_7249547
loop_
_publ_author_name
'Shen, Yao-Bin'
'Zhuang, Qian-Hao'
'Wang, Xiao-Lin'
'An, Xiao-De'
'Qiu, Bin'
'Shi, Tiesheng'
'Xiao, Jian'

_publ_section_title
;
 EtOH-mediated cascade C(sp3)--H alkylation via aromatization-driven
 [1,6]-hydride transfer: green and divergent synthesis of spirocyclic
 azepino[4,3,2-cd]indoles
;
_journal_issue 24
_journal_name_full 'Green Chemistry'
_journal_page_first 11899
_journal_page_last 11907
_journal_paper_doi 10.1039/D4GC04534C
_journal_volume 26
_journal_year 2024
_chemical_formula_sum 'C29 H24 N4 O6 S'
_chemical_formula_weight 556.58
_space_group_crystal_system monoclinic
_space_group_IT_number 14
_space_group_name_Hall '-P 2ybc'
_space_group_name_H-M_alt 'P 1 21/c 1'
_atom_sites_solution_hydrogens geom
_audit_creation_method SHELXL-2016/6
_audit_update_record
;
2023-10-11 deposited with the CCDC.	2024-11-05 downloaded from the CCDC.
;
_cell_angle_alpha 90
_cell_angle_beta 111.431(2)
_cell_angle_gamma 90
_cell_formula_units_Z 4
_cell_length_a 12.7872(6)
_cell_length_b 14.4008(7)
_cell_length_c 15.0129(7)
_cell_measurement_reflns_used 9971
_cell_measurement_temperature 273(2)
_cell_measurement_theta_max 24.75
_cell_measurement_theta_min 2.22
_cell_volume 2573.4(2)
_computing_structure_refinement 'SHELXL-2016/6 (Sheldrick, 2016)'
_computing_structure_solution 'SHELXT 2014/5 (Sheldrick, 2014)'
_diffrn_ambient_temperature 273(2)
_diffrn_measured_fraction_theta_full 0.999
_diffrn_measured_fraction_theta_max 0.994
_diffrn_measurement_device_type 'Bruker PHTON II CCD'
_diffrn_measurement_method '\f and \w scans'
_diffrn_radiation_type MoK\a
_diffrn_radiation_wavelength 0.71073
_diffrn_reflns_av_R_equivalents 0.0581
_diffrn_reflns_av_unetI/netI 0.0520
_diffrn_reflns_Laue_measured_fraction_full 0.999
_diffrn_reflns_Laue_measured_fraction_max 0.994
_diffrn_reflns_limit_h_max 16
_diffrn_reflns_limit_h_min -16
_diffrn_reflns_limit_k_max 18
_diffrn_reflns_limit_k_min -18
_diffrn_reflns_limit_l_max 19
_diffrn_reflns_limit_l_min -19
_diffrn_reflns_number 46259
_diffrn_reflns_point_group_measured_fraction_full 0.999
_diffrn_reflns_point_group_measured_fraction_max 0.994
_diffrn_reflns_theta_full 25.242
_diffrn_reflns_theta_max 27.532
_diffrn_reflns_theta_min 2.031
_exptl_absorpt_coefficient_mu 0.179
_exptl_absorpt_correction_T_max 0.865
_exptl_absorpt_correction_T_min 0.850
_exptl_absorpt_correction_type multi-scan
_exptl_absorpt_process_details sadabs
_exptl_crystal_colour RED
_exptl_crystal_density_diffrn 1.437
_exptl_crystal_description BLOCK
_exptl_crystal_F_000 1160
_exptl_crystal_size_max 0.213
_exptl_crystal_size_mid 0.203
_exptl_crystal_size_min 0.190
_refine_diff_density_max 0.469
_refine_diff_density_min -0.309
_refine_diff_density_rms 0.097
_refine_ls_extinction_method none
_refine_ls_goodness_of_fit_ref 1.043
_refine_ls_hydrogen_treatment constr
_refine_ls_matrix_type full
_refine_ls_number_parameters 362
_refine_ls_number_reflns 5894
_refine_ls_number_restraints 12
_refine_ls_restrained_S_all 1.083
_refine_ls_R_factor_all 0.0947
_refine_ls_R_factor_gt 0.0541
_refine_ls_shift/su_max 0.007
_refine_ls_shift/su_mean 0.000
_refine_ls_structure_factor_coef Fsqd
_refine_ls_weighting_details 'w=1/[\s^2^(Fo^2^)+(0.0881P)^2^+0.0100P] where P=(Fo^2^+2Fc^2^)/3'
_refine_ls_weighting_scheme calc
_refine_ls_wR_factor_gt 0.1408
_refine_ls_wR_factor_ref 0.1528
_reflns_Friedel_coverage 0.000
_reflns_number_gt 3576
_reflns_number_total 5894
_reflns_threshold_expression 'I > 2\s(I)'
_cod_data_source_file d4gc04534c2.cif
_cod_data_source_block 1_a
_cod_depositor_comments 'Adding full bibliography for 7249547--7249550.cif.'
_cod_original_sg_symbol_H-M 'P 21/c'
_cod_database_code 7249547
_shelx_shelxl_version_number 2016/6
_shelx_space_group_comment
;
The symmetry employed for this shelxl refinement is uniquely defined
by the following loop, which should always be used as a source of
symmetry information in preference to the above space-group names.
They are only intended as comments.
;
_shelx_estimated_absorpt_t_min 0.963
_shelx_estimated_absorpt_t_max 0.967

loop_
_space_group_symop_operation_xyz
'x, y, z'
'-x, y+1/2, -z+1/2'
'-x, -y, -z'
'x, -y-1/2, z-1/2'

loop_
_atom_site_label
_atom_site_type_symbol
_atom_site_fract_x
_atom_site_fract_y
_atom_site_fract_z
_atom_site_U_iso_or_equiv
_atom_site_adp_type
_atom_site_occupancy
_atom_site_site_symmetry_order
_atom_site_calc_flag
_atom_site_refinement_flags_posn
_atom_site_refinement_flags_adp
_atom_site_refinement_flags_occupancy
_atom_site_disorder_assembly
_atom_site_disorder_group
S1 S 0.53497(5) 1.09386(4) 0.19868(4) 0.0525(2) Uani 1 1 d . U . . .
N2 N 0.22216(13) 0.77555(10) 0.24823(10) 0.0359(4) Uani 1 1 d . . . . .
O5 O 0.64169(12) 1.07568(11) 0.27017(11) 0.0625(4) Uani 1 1 d . U . . .
O6 O 0.52520(14) 1.11705(11) 0.10400(11) 0.0680(5) Uani 1 1 d . . . . .
O1 O -0.08071(12) 0.84684(12) -0.01467(10) 0.0657(5) Uani 1 1 d . . . . .
O2 O 0.01501(13) 0.74520(12) -0.06678(11) 0.0674(5) Uani 1 1 d . . . . .
N1 N 0.45886(14) 0.99730(11) 0.18576(12) 0.0456(4) Uani 1 1 d . . . . .
C6 C 0.34871(14) 0.89058(12) 0.22066(13) 0.0323(4) Uani 1 1 d . . . . .
C5 C 0.31487(15) 0.83296(12) 0.28185(13) 0.0325(4) Uani 1 1 d . . . . .
C1 C 0.44530(16) 0.94665(13) 0.26117(14) 0.0376(5) Uani 1 1 d . . . . .
C7 C 0.30133(15) 0.91321(12) 0.11989(13) 0.0357(4) Uani 1 1 d . . . . .
N3 N -0.05681(16) 0.90759(14) 0.06774(13) 0.0607(5) Uani 1 1 d . . . . .
C11 C 0.16162(16) 0.74996(13) 0.14874(14) 0.0382(5) Uani 1 1 d . . . . .
H11 H 0.212587 0.715836 0.125153 0.046 Uiso 1 1 calc R U . . .
C10 C 0.11087(15) 0.83315(13) 0.08082(13) 0.0366(4) Uani 1 1 d . . . . .
N4 N 0.19167(19) 1.09245(19) 0.47571(16) 0.0741(6) Uani 1 1 d . . . . .
C16 C 0.04728(16) 0.90062(13) 0.11924(13) 0.0391(5) Uani 1 1 d . . . . .
C17 C 0.08673(16) 0.95182(13) 0.21123(13) 0.0394(5) Uani 1 1 d . . . . .
C4 C 0.37721(16) 0.83950(14) 0.37869(14) 0.0435(5) Uani 1 1 d . . . . .
H4 H 0.355133 0.804734 0.421003 0.052 Uiso 1 1 calc R U . . .
O4 O 0.2419(2) 1.16405(18) 0.48224(15) 0.1035(7) Uani 1 1 d . . . . .
C23 C 0.46546(18) 1.17632(14) 0.24305(15) 0.0463(5) Uani 1 1 d . . . . .
C9 C 0.19845(16) 0.87486(14) 0.04441(13) 0.0418(5) Uani 1 1 d . . . . .
H9A H 0.221218 0.827161 0.009604 0.050 Uiso 1 1 calc R U . . .
H9B H 0.162903 0.924138 -0.000506 0.050 Uiso 1 1 calc R U . . .
C8 C 0.36869(16) 0.97707(14) 0.10285(14) 0.0443(5) Uani 1 1 d . . . . .
H8 H 0.356302 1.003880 0.043498 0.053 Uiso 1 1 calc R U . . .
C2 C 0.50912(17) 0.94959(14) 0.35828(15) 0.0504(5) Uani 1 1 d . . . . .
H2 H 0.573498 0.985863 0.382913 0.060 Uiso 1 1 calc R U . . .
C18 C 0.04953(18) 0.92327(14) 0.28290(15) 0.0487(5) Uani 1 1 d . . . . .
H18 H -0.000260 0.873717 0.271858 0.058 Uiso 1 1 calc R U . . .
O3 O 0.1658(2) 1.0595(2) 0.53983(15) 0.1151(8) Uani 1 1 d . . . . .
C20 C 0.15671(18) 1.04202(15) 0.38396(15) 0.0521(6) Uani 1 1 d . . . . .
C21 C 0.19376(18) 1.07332(15) 0.31433(16) 0.0535(6) Uani 1 1 d . . . . .
H21 H 0.241696 1.124166 0.325501 0.064 Uiso 1 1 calc R U . . .
C15 C 0.01477(18) 0.80020(16) -0.00780(15) 0.0479(5) Uani 1 1 d . . . . .
C14 C 0.19634(17) 0.71272(14) 0.31406(14) 0.0445(5) Uani 1 1 d . . . . .
H14A H 0.162043 0.746430 0.352268 0.053 Uiso 1 1 calc R U . . .
H14B H 0.264107 0.682738 0.356607 0.053 Uiso 1 1 calc R U . . .
C27 C 0.4522(2) 1.26409(17) 0.37318(17) 0.0580(6) Uani 1 1 d . . . . .
H27 H 0.481079 1.279750 0.437730 0.070 Uiso 1 1 calc R U . . .
C3 C 0.47166(18) 0.89598(15) 0.41549(15) 0.0520(6) Uani 1 1 d . . . . .
H3A H 0.510579 0.897232 0.481301 0.062 Uiso 1 1 calc R U . . .
C22 C 0.15839(17) 1.02770(15) 0.22705(16) 0.0490(5) Uani 1 1 d . . . . .
H22 H 0.182638 1.047900 0.178988 0.059 Uiso 1 1 calc R U . . .
C19 C 0.0859(2) 0.96790(16) 0.37075(16) 0.0560(6) Uani 1 1 d . . . . .
H19 H 0.062642 0.947923 0.419478 0.067 Uiso 1 1 calc R U . . .
C28 C 0.50755(19) 1.20013(16) 0.33851(16) 0.0547(6) Uani 1 1 d . . . . .
H28 H 0.573503 1.172904 0.379552 0.066 Uiso 1 1 calc R U . . .
C26 C 0.3539(2) 1.30556(16) 0.31308(17) 0.0591(6) Uani 1 1 d . . . . .
C24 C 0.3681(2) 1.21738(17) 0.18227(17) 0.0623(6) Uani 1 1 d . . . . .
H24 H 0.339801 1.202380 0.117546 0.075 Uiso 1 1 calc R U . . .
C12 C 0.0715(2) 0.68304(17) 0.15535(17) 0.0627(6) Uani 1 1 d . U . . .
H12A H 0.002165 0.716189 0.145630 0.075 Uiso 1 1 calc R U . . .
H12B H 0.056537 0.634939 0.107051 0.075 Uiso 1 1 calc R U . . .
C25 C 0.3134(2) 1.28048(18) 0.21810(18) 0.0693(7) Uani 1 1 d . . . . .
H25 H 0.247101 1.307118 0.177014 0.083 Uiso 1 1 calc R U . . .
C13 C 0.1158(2) 0.64208(19) 0.25162(18) 0.0761(8) Uani 1 1 d . U . . .
H13A H 0.154390 0.584187 0.251109 0.091 Uiso 1 1 calc R U . . .
H13B H 0.055471 0.629956 0.274657 0.091 Uiso 1 1 calc R U . . .
C29 C 0.2927(3) 1.3742(2) 0.3516(2) 0.0906(9) Uani 1 1 d . . . . .
H29A H 0.246447 1.341519 0.379167 0.136 Uiso 1 1 calc R U . . .
H29B H 0.246392 1.413144 0.300513 0.136 Uiso 1 1 calc R U . . .
H29C H 0.346163 1.411790 0.399716 0.136 Uiso 1 1 calc R U . . .

loop_
_atom_site_aniso_label
_atom_site_aniso_U_11
_atom_site_aniso_U_22
_atom_site_aniso_U_33
_atom_site_aniso_U_23
_atom_site_aniso_U_13
_atom_site_aniso_U_12
S1 0.0509(3) 0.0523(3) 0.0606(4) -0.0001(3) 0.0279(3) -0.0169(3)
N2 0.0402(9) 0.0351(9) 0.0359(9) 0.0048(7) 0.0180(7) -0.0014(7)
O5 0.0473(7) 0.0640(7) 0.0763(8) -0.0031(6) 0.0226(6) -0.0135(6)
O6 0.0890(12) 0.0671(11) 0.0640(10) 0.0009(8) 0.0471(9) -0.0264(9)
O1 0.0473(9) 0.0900(12) 0.0469(9) -0.0076(8) 0.0020(7) 0.0018(9)
O2 0.0729(12) 0.0818(12) 0.0495(9) -0.0262(9) 0.0249(9) -0.0235(9)
N1 0.0461(10) 0.0470(10) 0.0458(10) 0.0034(8) 0.0194(8) -0.0127(8)
C6 0.0338(10) 0.0324(10) 0.0339(10) 0.0010(8) 0.0163(8) 0.0025(8)
C5 0.0335(10) 0.0287(9) 0.0366(10) 0.0017(8) 0.0146(8) 0.0023(8)
C1 0.0376(11) 0.0351(11) 0.0412(11) 0.0038(9) 0.0158(9) 0.0004(9)
C7 0.0412(11) 0.0339(10) 0.0370(11) -0.0016(8) 0.0203(9) -0.0014(8)
N3 0.0524(12) 0.0721(13) 0.0506(11) -0.0056(10) 0.0103(9) 0.0124(10)
C11 0.0399(11) 0.0349(10) 0.0424(11) -0.0018(8) 0.0181(9) -0.0014(9)
C10 0.0381(11) 0.0397(11) 0.0330(10) -0.0021(8) 0.0142(9) -0.0031(8)
N4 0.0675(15) 0.0863(18) 0.0550(14) -0.0187(13) 0.0063(11) 0.0159(13)
C16 0.0381(11) 0.0393(11) 0.0376(11) 0.0052(9) 0.0113(9) 0.0038(9)
C17 0.0407(11) 0.0387(11) 0.0397(11) 0.0039(9) 0.0159(9) 0.0131(9)
C4 0.0495(13) 0.0424(12) 0.0386(12) 0.0092(9) 0.0160(10) 0.0002(10)
O4 0.1082(17) 0.1009(17) 0.0844(15) -0.0422(13) 0.0149(12) -0.0173(14)
C23 0.0501(12) 0.0455(12) 0.0432(12) 0.0068(9) 0.0169(10) -0.0128(10)
C9 0.0500(12) 0.0461(11) 0.0316(10) -0.0001(9) 0.0176(9) -0.0046(10)
C8 0.0551(13) 0.0455(12) 0.0366(11) 0.0035(9) 0.0220(10) -0.0073(10)
C2 0.0436(12) 0.0477(13) 0.0513(14) 0.0030(10) 0.0072(10) -0.0086(10)
C18 0.0578(13) 0.0415(12) 0.0509(13) 0.0010(10) 0.0248(11) 0.0045(10)
O3 0.147(2) 0.143(2) 0.0534(12) -0.0212(13) 0.0344(14) -0.0033(16)
C20 0.0532(13) 0.0529(14) 0.0436(13) -0.0086(10) 0.0098(11) 0.0161(11)
C21 0.0483(13) 0.0471(13) 0.0627(15) -0.0126(11) 0.0172(11) 0.0032(10)
C15 0.0506(13) 0.0575(14) 0.0373(12) -0.0026(11) 0.0180(10) -0.0109(11)
C14 0.0452(12) 0.0470(12) 0.0476(12) 0.0138(10) 0.0244(10) 0.0015(10)
C27 0.0682(16) 0.0603(15) 0.0436(13) 0.0017(11) 0.0184(12) -0.0061(13)
C3 0.0553(14) 0.0557(14) 0.0360(11) 0.0061(10) 0.0059(10) -0.0027(11)
C22 0.0513(13) 0.0449(12) 0.0562(14) 0.0006(10) 0.0263(11) 0.0034(10)
C19 0.0751(16) 0.0546(14) 0.0446(13) 0.0036(11) 0.0296(12) 0.0129(13)
C28 0.0514(13) 0.0548(14) 0.0512(14) 0.0054(11) 0.0106(11) -0.0050(11)
C26 0.0734(17) 0.0512(14) 0.0558(15) 0.0079(11) 0.0273(13) -0.0025(12)
C24 0.0741(17) 0.0640(15) 0.0416(13) 0.0076(11) 0.0126(12) 0.0035(13)
C12 0.0642(15) 0.0536(13) 0.0659(15) 0.0082(11) 0.0185(12) -0.0194(11)
C25 0.0712(17) 0.0761(17) 0.0523(16) 0.0192(13) 0.0127(13) 0.0188(14)
C13 0.0792(17) 0.0786(18) 0.0759(18) 0.0084(14) 0.0347(15) -0.0333(15)
C29 0.104(2) 0.084(2) 0.092(2) 0.0045(17) 0.0463(18) 0.0220(18)

loop_
_atom_type_symbol
_atom_type_description
_atom_type_scat_dispersion_real
_atom_type_scat_dispersion_imag
_atom_type_scat_source
C C 0.0033 0.0016 'International Tables Vol C Tables 4.2.6.8 and 6.1.1.4'
H H 0.0000 0.0000 'International Tables Vol C Tables 4.2.6.8 and 6.1.1.4'
N N 0.0061 0.0033 'International Tables Vol C Tables 4.2.6.8 and 6.1.1.4'
O O 0.0106 0.0060 'International Tables Vol C Tables 4.2.6.8 and 6.1.1.4'
S S 0.1246 0.1234 'International Tables Vol C Tables 4.2.6.8 and 6.1.1.4'

loop_
_geom_angle_atom_site_label_1
_geom_angle_atom_site_label_2
_geom_angle_atom_site_label_3
_geom_angle
_geom_angle_site_symmetry_1
_geom_angle_site_symmetry_3
_geom_angle_publ_flag
O5 S1 O6 120.60(10) . . ?
O5 S1 N1 107.05(9) . . ?
O6 S1 N1 104.21(9) . . ?
O5 S1 C23 108.57(10) . . ?
O6 S1 C23 110.45(10) . . ?
N1 S1 C23 104.69(9) . . ?
C5 N2 C11 126.16(15) . . ?
C5 N2 C14 119.91(15) . . ?
C11 N2 C14 111.69(15) . . ?
C15 O1 N3 109.14(15) . . ?
C8 N1 C1 107.87(15) . . ?
C8 N1 S1 122.63(14) . . ?
C1 N1 S1 125.17(14) . . ?
C1 C6 C5 118.75(16) . . ?
C1 C6 C7 106.71(15) . . ?
C5 C6 C7 134.36(16) . . ?
N2 C5 C4 120.88(16) . . ?
N2 C5 C6 122.56(16) . . ?
C4 C5 C6 116.51(16) . . ?
C2 C1 C6 123.76(17) . . ?
C2 C1 N1 129.09(18) . . ?
C6 C1 N1 107.13(16) . . ?
C8 C7 C6 107.46(16) . . ?
C8 C7 C9 123.74(17) . . ?
C6 C7 C9 128.79(16) . . ?
C16 N3 O1 108.47(16) . . ?
N2 C11 C12 102.89(15) . . ?
N2 C11 C10 114.59(15) . . ?
C12 C11 C10 112.57(16) . . ?
N2 C11 H11 108.8 . . ?
C12 C11 H11 108.8 . . ?
C10 C11 H11 108.8 . . ?
C16 C10 C15 99.16(15) . . ?
C16 C10 C9 116.64(16) . . ?
C15 C10 C9 105.77(15) . . ?
C16 C10 C11 113.55(15) . . ?
C15 C10 C11 110.13(15) . . ?
C9 C10 C11 110.55(15) . . ?
O4 N4 O3 124.1(2) . . ?
O4 N4 C20 118.0(3) . . ?
O3 N4 C20 117.9(3) . . ?
N3 C16 C17 116.76(17) . . ?
N3 C16 C10 114.03(17) . . ?
C17 C16 C10 128.94(16) . . ?
C18 C17 C22 119.46(18) . . ?
C18 C17 C16 118.59(18) . . ?
C22 C17 C16 121.94(17) . . ?
C3 C4 C5 122.71(18) . . ?
C3 C4 H4 118.6 . . ?
C5 C4 H4 118.6 . . ?
C24 C23 C28 119.8(2) . . ?
C24 C23 S1 119.95(17) . . ?
C28 C23 S1 120.27(17) . . ?
C7 C9 C10 115.41(15) . . ?
C7 C9 H9A 108.4 . . ?
C10 C9 H9A 108.4 . . ?
C7 C9 H9B 108.4 . . ?
C10 C9 H9B 108.4 . . ?
H9A C9 H9B 107.5 . . ?
C7 C8 N1 110.69(17) . . ?
C7 C8 H8 124.7 . . ?
N1 C8 H8 124.7 . . ?
C3 C2 C1 115.92(19) . . ?
C3 C2 H2 122.0 . . ?
C1 C2 H2 122.0 . . ?
C19 C18 C17 120.6(2) . . ?
C19 C18 H18 119.7 . . ?
C17 C18 H18 119.7 . . ?
C19 C20 C21 122.8(2) . . ?
C19 C20 N4 118.6(2) . . ?
C21 C20 N4 118.6(2) . . ?
C20 C21 C22 118.7(2) . . ?
C20 C21 H21 120.6 . . ?
C22 C21 H21 120.6 . . ?
O2 C15 O1 121.2(2) . . ?
O2 C15 C10 129.7(2) . . ?
O1 C15 C10 109.12(18) . . ?
N2 C14 C13 105.60(16) . . ?
N2 C14 H14A 110.6 . . ?
C13 C14 H14A 110.6 . . ?
N2 C14 H14B 110.6 . . ?
C13 C14 H14B 110.6 . . ?
H14A C14 H14B 108.8 . . ?
C26 C27 C28 120.8(2) . . ?
C26 C27 H27 119.6 . . ?
C28 C27 H27 119.6 . . ?
C2 C3 C4 122.26(19) . . ?
C2 C3 H3A 118.9 . . ?
C4 C3 H3A 118.9 . . ?
C21 C22 C17 120.1(2) . . ?
C21 C22 H22 120.0 . . ?
C17 C22 H22 120.0 . . ?
C20 C19 C18 118.3(2) . . ?
C20 C19 H19 120.8 . . ?
C18 C19 H19 120.8 . . ?
C23 C28 C27 120.1(2) . . ?
C23 C28 H28 120.0 . . ?
C27 C28 H28 120.0 . . ?
C27 C26 C25 118.0(2) . . ?
C27 C26 C29 120.6(2) . . ?
C25 C26 C29 121.4(2) . . ?
C23 C24 C25 119.4(2) . . ?
C23 C24 H24 120.3 . . ?
C25 C24 H24 120.3 . . ?
C13 C12 C11 106.69(18) . . ?
C13 C12 H12A 110.4 . . ?
C11 C12 H12A 110.4 . . ?
C13 C12 H12B 110.4 . . ?
C11 C12 H12B 110.4 . . ?
H12A C12 H12B 108.6 . . ?
C26 C25 C24 121.9(2) . . ?
C26 C25 H25 119.1 . . ?
C24 C25 H25 119.1 . . ?
C12 C13 C14 105.74(19) . . ?
C12 C13 H13A 110.6 . . ?
C14 C13 H13A 110.6 . . ?
C12 C13 H13B 110.6 . . ?
C14 C13 H13B 110.6 . . ?
H13A C13 H13B 108.7 . . ?
C26 C29 H29A 109.5 . . ?
C26 C29 H29B 109.5 . . ?
H29A C29 H29B 109.5 . . ?
C26 C29 H29C 109.5 . . ?
H29A C29 H29C 109.5 . . ?
H29B C29 H29C 109.5 . . ?

loop_
_geom_bond_atom_site_label_1
_geom_bond_atom_site_label_2
_geom_bond_distance
_geom_bond_site_symmetry_2
_geom_bond_publ_flag
S1 O5 1.4187(16) . ?
S1 O6 1.4204(15) . ?
S1 N1 1.6675(17) . ?
S1 C23 1.754(2) . ?
N2 C5 1.381(2) . ?
N2 C11 1.456(2) . ?
N2 C14 1.464(2) . ?
O1 C15 1.364(3) . ?
O1 N3 1.454(2) . ?
O2 C15 1.189(2) . ?
N1 C8 1.384(2) . ?
N1 C1 1.410(2) . ?
C6 C1 1.414(3) . ?
C6 C5 1.418(2) . ?
C6 C7 1.446(3) . ?
C5 C4 1.383(3) . ?
C1 C2 1.387(3) . ?
C7 C8 1.347(3) . ?
C7 C9 1.494(3) . ?
N3 C16 1.276(2) . ?
C11 C12 1.533(3) . ?
C11 C10 1.553(3) . ?
C11 H11 0.9800 . ?
C10 C16 1.510(3) . ?
C10 C15 1.520(3) . ?
C10 C9 1.537(2) . ?
N4 O4 1.200(3) . ?
N4 O3 1.223(3) . ?
N4 C20 1.475(3) . ?
C16 C17 1.482(3) . ?
C17 C18 1.388(3) . ?
C17 C22 1.390(3) . ?
C4 C3 1.392(3) . ?
C4 H4 0.9300 . ?
C23 C24 1.379(3) . ?
C23 C28 1.378(3) . ?
C9 H9A 0.9700 . ?
C9 H9B 0.9700 . ?
C8 H8 0.9300 . ?
C2 C3 1.365(3) . ?
C2 H2 0.9300 . ?
C18 C19 1.386(3) . ?
C18 H18 0.9300 . ?
C20 C19 1.367(3) . ?
C20 C21 1.372(3) . ?
C21 C22 1.386(3) . ?
C21 H21 0.9300 . ?
C14 C13 1.506(3) . ?
C14 H14A 0.9700 . ?
C14 H14B 0.9700 . ?
C27 C26 1.387(3) . ?
C27 C28 1.374(3) . ?
C27 H27 0.9300 . ?
C3 H3A 0.9300 . ?
C22 H22 0.9300 . ?
C19 H19 0.9300 . ?
C28 H28 0.9300 . ?
C26 C25 1.376(3) . ?
C26 C29 1.501(3) . ?
C24 C25 1.371(3) . ?
C24 H24 0.9300 . ?
C12 C13 1.470(3) . ?
C12 H12A 0.9700 . ?
C12 H12B 0.9700 . ?
C25 H25 0.9300 . ?
C13 H13A 0.9700 . ?
C13 H13B 0.9700 . ?
C29 H29A 0.9600 . ?
C29 H29B 0.9600 . ?
C29 H29C 0.9600 . ?

loop_
_geom_hbond_atom_site_label_D
_geom_hbond_atom_site_label_H
_geom_hbond_atom_site_label_A
_geom_hbond_distance_DH
_geom_hbond_distance_HA
_geom_hbond_distance_DA
_geom_hbond_angle_DHA
_geom_hbond_site_symmetry_A
C14 H14A O2 0.97 2.59 3.460(2) 149.8 4_576
C2 H2 O5 0.93 2.53 3.092(3) 119.6 .

loop_
_geom_torsion_atom_site_label_1
_geom_torsion_atom_site_label_2
_geom_torsion_atom_site_label_3
_geom_torsion_atom_site_label_4
_geom_torsion
_geom_torsion_site_symmetry_1
_geom_torsion_site_symmetry_2
_geom_torsion_site_symmetry_3
_geom_torsion_site_symmetry_4
_geom_torsion_publ_flag
O5 S1 N1 C8 -156.54(16) . . . . ?
O6 S1 N1 C8 -27.72(19) . . . . ?
C23 S1 N1 C8 88.32(17) . . . . ?
O5 S1 N1 C1 49.71(18) . . . . ?
O6 S1 N1 C1 178.54(16) . . . . ?
C23 S1 N1 C1 -65.42(18) . . . . ?
C11 N2 C5 C4 -168.55(17) . . . . ?
C14 N2 C5 C4 -7.0(3) . . . . ?
C11 N2 C5 C6 14.0(3) . . . . ?
C14 N2 C5 C6 175.53(16) . . . . ?
C1 C6 C5 N2 -179.51(16) . . . . ?
C7 C6 C5 N2 6.0(3) . . . . ?
C1 C6 C5 C4 3.0(2) . . . . ?
C7 C6 C5 C4 -171.50(19) . . . . ?
C5 C6 C1 C2 -0.7(3) . . . . ?
C7 C6 C1 C2 175.16(18) . . . . ?
C5 C6 C1 N1 -179.14(15) . . . . ?
C7 C6 C1 N1 -3.3(2) . . . . ?
C8 N1 C1 C2 -174.5(2) . . . . ?
S1 N1 C1 C2 -17.5(3) . . . . ?
C8 N1 C1 C6 3.8(2) . . . . ?
S1 N1 C1 C6 160.79(14) . . . . ?
C1 C6 C7 C8 1.5(2) . . . . ?
C5 C6 C7 C8 176.45(19) . . . . ?
C1 C6 C7 C9 -179.33(17) . . . . ?
C5 C6 C7 C9 -4.4(3) . . . . ?
C15 O1 N3 C16 2.2(2) . . . . ?
C5 N2 C11 C12 177.77(17) . . . . ?
C14 N2 C11 C12 15.0(2) . . . . ?
C5 N2 C11 C10 -59.7(2) . . . . ?
C14 N2 C11 C10 137.50(16) . . . . ?
N2 C11 C10 C16 -47.6(2) . . . . ?
C12 C11 C10 C16 69.5(2) . . . . ?
N2 C11 C10 C15 -157.75(15) . . . . ?
C12 C11 C10 C15 -40.6(2) . . . . ?
N2 C11 C10 C9 85.72(19) . . . . ?
C12 C11 C10 C9 -157.16(16) . . . . ?
O1 N3 C16 C17 -175.25(16) . . . . ?
O1 N3 C16 C10 -0.7(2) . . . . ?
C15 C10 C16 N3 -0.9(2) . . . . ?
C9 C10 C16 N3 111.99(19) . . . . ?
C11 C10 C16 N3 -117.69(19) . . . . ?
C15 C10 C16 C17 172.88(19) . . . . ?
C9 C10 C16 C17 -74.2(2) . . . . ?
C11 C10 C16 C17 56.1(2) . . . . ?
N3 C16 C17 C18 67.5(2) . . . . ?
C10 C16 C17 C18 -106.1(2) . . . . ?
N3 C16 C17 C22 -111.7(2) . . . . ?
C10 C16 C17 C22 74.6(3) . . . . ?
N2 C5 C4 C3 179.52(18) . . . . ?
C6 C5 C4 C3 -2.9(3) . . . . ?
O5 S1 C23 C24 169.26(17) . . . . ?
O6 S1 C23 C24 35.0(2) . . . . ?
N1 S1 C23 C24 -76.67(18) . . . . ?
O5 S1 C23 C28 -10.90(19) . . . . ?
O6 S1 C23 C28 -145.19(17) . . . . ?
N1 S1 C23 C28 103.18(17) . . . . ?
C8 C7 C9 C10 -157.91(18) . . . . ?
C6 C7 C9 C10 23.1(3) . . . . ?
C16 C10 C9 C7 70.3(2) . . . . ?
C15 C10 C9 C7 179.37(17) . . . . ?
C11 C10 C9 C7 -61.4(2) . . . . ?
C6 C7 C8 N1 0.9(2) . . . . ?
C9 C7 C8 N1 -178.32(17) . . . . ?
C1 N1 C8 C7 -3.0(2) . . . . ?
S1 N1 C8 C7 -160.65(14) . . . . ?
C6 C1 C2 C3 -1.7(3) . . . . ?
N1 C1 C2 C3 176.32(19) . . . . ?
C22 C17 C18 C19 -2.0(3) . . . . ?
C16 C17 C18 C19 178.75(18) . . . . ?
O4 N4 C20 C19 -170.7(2) . . . . ?
O3 N4 C20 C19 8.0(3) . . . . ?
O4 N4 C20 C21 7.2(3) . . . . ?
O3 N4 C20 C21 -174.1(2) . . . . ?
C19 C20 C21 C22 -0.3(3) . . . . ?
N4 C20 C21 C22 -178.13(19) . . . . ?
N3 O1 C15 O2 178.86(19) . . . . ?
N3 O1 C15 C10 -2.8(2) . . . . ?
C16 C10 C15 O2 -179.6(2) . . . . ?
C9 C10 C15 O2 59.2(3) . . . . ?
C11 C10 C15 O2 -60.2(3) . . . . ?
C16 C10 C15 O1 2.22(19) . . . . ?
C9 C10 C15 O1 -118.95(18) . . . . ?
C11 C10 C15 O1 121.57(17) . . . . ?
C5 N2 C14 C13 -162.96(18) . . . . ?
C11 N2 C14 C13 1.0(2) . . . . ?
C1 C2 C3 C4 1.9(3) . . . . ?
C5 C4 C3 C2 0.4(3) . . . . ?
C20 C21 C22 C17 0.0(3) . . . . ?
C18 C17 C22 C21 1.1(3) . . . . ?
C16 C17 C22 C21 -179.65(18) . . . . ?
C21 C20 C19 C18 -0.5(3) . . . . ?
N4 C20 C19 C18 177.29(19) . . . . ?
C17 C18 C19 C20 1.7(3) . . . . ?
C24 C23 C28 C27 0.5(3) . . . . ?
S1 C23 C28 C27 -179.35(16) . . . . ?
C26 C27 C28 C23 -0.1(3) . . . . ?
C28 C27 C26 C25 0.2(3) . . . . ?
C28 C27 C26 C29 179.0(2) . . . . ?
C28 C23 C24 C25 -1.0(3) . . . . ?
S1 C23 C24 C25 178.84(18) . . . . ?
N2 C11 C12 C13 -25.8(2) . . . . ?
C10 C11 C12 C13 -149.69(19) . . . . ?
C27 C26 C25 C24 -0.8(4) . . . . ?
C29 C26 C25 C24 -179.5(2) . . . . ?
C23 C24 C25 C26 1.2(4) . . . . ?
C11 C12 C13 C14 27.0(3) . . . . ?
N2 C14 C13 C12 -17.5(3) . . . . ?
